data_2218168
loop_
_publ_author_name
'Dong, Jian-Yu'
'You, Tian-Pa'

_publ_section_title
;
 2,6-Bis(3-phenyl-1<i>H</i>-pyrazol-5-yl)pyridine monohydrate
;
_journal_coeditor_code IS2276
_journal_issue 5
_journal_name_full 'Acta Crystallographica Section E'
_journal_page_first o820
_journal_paper_doi 10.1107/S1600536808008520
_journal_volume 64
_journal_year 2008
_chemical_formula_iupac 'C23 H17 N5, H2 O'
_chemical_formula_moiety 'C23 H17 N5, H2 O'
_chemical_formula_sum 'C23 H19 N5 O'
_chemical_formula_weight 381.43
_chemical_name_systematic
;
2,6-Bis(3-phenyl-1H-pyrazol-5-yl)pyridine monohydrate
;
_space_group_IT_number 14
_symmetry_cell_setting monoclinic
_symmetry_space_group_name_Hall '-P 2yn'
_symmetry_space_group_name_H-M 'P 1 21/n 1'
_atom_sites_solution_hydrogens geom
_atom_sites_solution_primary direct
_atom_sites_solution_secondary difmap
_cell_angle_alpha 90.00
_cell_angle_beta 98.273(3)
_cell_angle_gamma 90.00
_cell_formula_units_Z 4
_cell_length_a 8.0581(17)
_cell_length_b 19.975(2)
_cell_length_c 12.451(2)
_cell_measurement_reflns_used 1722
_cell_measurement_temperature 298(2)
_cell_measurement_theta_max 22.229
_cell_measurement_theta_min 2.746
_cell_volume 1983.3(6)
_computing_cell_refinement 'SAINT (Bruker, 2001)'
_computing_data_collection 'SMART (Bruker, 2001)'
_computing_data_reduction 'SAINT (Bruker, 2001)'
_computing_molecular_graphics 'SHELXTL (Sheldrick, 2008)'
_computing_publication_material 'SHELXTL (Sheldrick, 2008) and publCIF (Westrip, 2008)'
_computing_structure_refinement 'SHELXTL (Sheldrick, 2008)'
_computing_structure_solution 'SHELXTL (Sheldrick, 2008)'
_diffrn_ambient_temperature 298(2)
_diffrn_measured_fraction_theta_full 0.993
_diffrn_measured_fraction_theta_max 0.993
_diffrn_measurement_device_type 'Bruker SMART CCD area-detector'
_diffrn_measurement_method '\f and \w'
_diffrn_radiation_monochromator graphite
_diffrn_radiation_source 'fine-focus sealed tube'
_diffrn_radiation_type MoK\a
_diffrn_radiation_wavelength 0.71073
_diffrn_reflns_av_R_equivalents 0.0774
_diffrn_reflns_av_sigmaI/netI 0.0926
_diffrn_reflns_limit_h_max 9
_diffrn_reflns_limit_h_min -8
_diffrn_reflns_limit_k_max 23
_diffrn_reflns_limit_k_min -22
_diffrn_reflns_limit_l_max 13
_diffrn_reflns_limit_l_min -14
_diffrn_reflns_number 9869
_diffrn_reflns_theta_full 25.10
_diffrn_reflns_theta_max 25.10
_diffrn_reflns_theta_min 1.94
_exptl_absorpt_coefficient_mu 0.082
_exptl_absorpt_correction_T_max 0.9943
_exptl_absorpt_correction_T_min 0.9663
_exptl_absorpt_correction_type multi-scan
_exptl_absorpt_process_details '(<i>SADABS</i>; Sheldrick, 2002)'
_exptl_crystal_colour colorless
_exptl_crystal_density_diffrn 1.277
_exptl_crystal_density_method 'not measured'
_exptl_crystal_description needle
_exptl_crystal_F_000 800
_exptl_crystal_size_max 0.42
_exptl_crystal_size_mid 0.11
_exptl_crystal_size_min 0.07
_refine_diff_density_max 0.184
_refine_diff_density_min -0.180
_refine_ls_extinction_coef 0.0038(10)
_refine_ls_extinction_expression Fc\^*\^=kFc[1+0.001xFc\^2\^\l\^3\^/sin(2\q)]\^-1/4\^
_refine_ls_extinction_method 'SHELXTL (Sheldrick, 2008)'
_refine_ls_goodness_of_fit_ref 1.048
_refine_ls_hydrogen_treatment mixed
_refine_ls_matrix_type full
_refine_ls_number_parameters 271
_refine_ls_number_reflns 3513
_refine_ls_number_restraints 3
_refine_ls_restrained_S_all 1.048
_refine_ls_R_factor_all 0.1317
_refine_ls_R_factor_gt 0.0632
_refine_ls_shift/su_max 0.000
_refine_ls_shift/su_mean 0.000
_refine_ls_structure_factor_coef Fsqd
_refine_ls_weighting_details 'calc w=1/[\s^2^(Fo^2^)+(0.0411P)^2^] where P=(Fo^2^+2Fc^2^)/3'
_refine_ls_weighting_scheme calc
_refine_ls_wR_factor_gt 0.1338
_refine_ls_wR_factor_ref 0.1588
_reflns_number_gt 1796
_reflns_number_total 3513
_reflns_threshold_expression I>2\s(I)
_cod_data_source_file is2276.cif
_cod_data_source_block I
_cod_original_cell_volume 1983.2(6)
_cod_original_sg_symbol_H-M 'P 21/n'
_cod_database_code 2218168
_cod_database_fobs_code 2218168

loop_
_symmetry_equiv_pos_as_xyz
'x, y, z'
'-x+1/2, y+1/2, -z+1/2'
'-x, -y, -z'
'x-1/2, -y-1/2, z-1/2'

loop_
_atom_site_type_symbol
_atom_site_label
_atom_site_fract_x
_atom_site_fract_y
_atom_site_fract_z
_atom_site_U_iso_or_equiv
_atom_site_adp_type
_atom_site_calc_flag
_atom_site_refinement_flags
_atom_site_occupancy
N N1 0.1701(3) 0.11239(13) 0.7473(2) 0.0464(7) Uani d . 1
N N2 0.4662(3) 0.11019(14) 0.8827(2) 0.0509(7) Uani d . 1
H H17 0.3906 0.0825 0.8969 0.061 Uiso calc R 1
N N3 0.6177(3) 0.11540(14) 0.9425(2) 0.0510(7) Uani d . 1
N N4 -0.0667(3) 0.02481(13) 0.7985(2) 0.0489(7) Uani d . 1
H H5 0.0272 0.0252 0.8413 0.059 Uiso calc R 1
N N5 -0.1970(3) -0.01481(14) 0.8133(2) 0.0535(8) Uani d . 1
C C1 0.0274(4) 0.10897(16) 0.6795(3) 0.0469(8) Uani d . 1
C C2 -0.0007(5) 0.14642(18) 0.5851(3) 0.0671(11) Uani d . 1
H H2 -0.1022 0.1436 0.5392 0.081 Uiso calc R 1
C C3 0.1241(5) 0.1876(2) 0.5611(3) 0.0800(13) Uani d . 1
H H3 0.1081 0.2132 0.4981 0.096 Uiso calc R 1
C C4 0.2718(5) 0.19125(18) 0.6292(3) 0.0705(11) Uani d . 1
H H4 0.3580 0.2188 0.6134 0.085 Uiso calc R 1
C C5 0.2900(4) 0.15272(16) 0.7226(3) 0.0485(9) Uani d . 1
C C6 0.4445(4) 0.15273(16) 0.7981(3) 0.0464(8) Uani d . 1
C C7 0.5920(4) 0.18745(16) 0.8030(3) 0.0491(9) Uani d . 1
H H7 0.6173 0.2208 0.7558 0.059 Uiso calc R 1
C C8 0.6966(4) 0.16260(15) 0.8935(3) 0.0459(8) Uani d . 1
C C9 0.8667(4) 0.18274(17) 0.9361(3) 0.0479(9) Uani d . 1
C C10 0.9428(5) 0.2353(2) 0.8903(3) 0.0759(12) Uani d . 1
H H10 0.8857 0.2576 0.8306 0.091 Uiso calc R 1
C C11 1.1031(6) 0.2547(2) 0.9324(4) 0.0936(15) Uani d . 1
H H11 1.1533 0.2903 0.9013 0.112 Uiso calc R 1
C C12 1.1886(5) 0.2221(2) 1.0195(4) 0.0860(14) Uani d . 1
H H12 1.2972 0.2350 1.0472 0.103 Uiso calc R 1
C C13 1.1139(5) 0.17056(19) 1.0656(4) 0.0744(12) Uani d . 1
H H13 1.1704 0.1492 1.1265 0.089 Uiso calc R 1
C C14 0.9565(4) 0.15005(17) 1.0232(3) 0.0607(10) Uani d . 1
H H14 0.9091 0.1134 1.0535 0.073 Uiso calc R 1
C C15 -0.0992(4) 0.06365(16) 0.7095(2) 0.0454(8) Uani d . 1
C C16 -0.2579(4) 0.04886(16) 0.6641(3) 0.0506(9) Uani d . 1
H H16 -0.3166 0.0673 0.6013 0.061 Uiso calc R 1
C C17 -0.3159(4) 0.00052(17) 0.7303(3) 0.0474(8) Uani d . 1
C C18 -0.4788(4) -0.03241(18) 0.7192(3) 0.0510(9) Uani d . 1
C C19 -0.6077(4) -0.01190(19) 0.6401(3) 0.0617(10) Uani d . 1
H H19 -0.5885 0.0225 0.5930 0.074 Uiso calc R 1
C C20 -0.7635(5) -0.0415(2) 0.6298(3) 0.0717(12) Uani d . 1
H H20 -0.8480 -0.0271 0.5759 0.086 Uiso calc R 1
C C21 -0.7945(5) -0.0916(2) 0.6984(4) 0.0772(13) Uani d . 1
H H21 -0.9002 -0.1112 0.6919 0.093 Uiso calc R 1
C C22 -0.6695(5) -0.1130(2) 0.7767(3) 0.0756(12) Uani d . 1
H H22A -0.6894 -0.1480 0.8225 0.091 Uiso calc R 1
C C23 -0.5147(5) -0.0831(2) 0.7880(3) 0.0668(11) Uani d . 1
H H23A -0.4319 -0.0973 0.8432 0.080 Uiso calc R 1
O O1 0.2448(3) 0.01202(14) 0.9621(2) 0.0566(7) Uani d D 1
H H22 0.216(6) 0.028(2) 1.019(2) 0.15(2) Uiso d D 1
H H23 0.298(6) -0.0242(14) 0.967(3) 0.15(2) Uiso d D 1

loop_
_atom_site_aniso_label
_atom_site_aniso_U_11
_atom_site_aniso_U_22
_atom_site_aniso_U_33
_atom_site_aniso_U_12
_atom_site_aniso_U_13
_atom_site_aniso_U_23
N1 0.0427(17) 0.0464(17) 0.0497(16) 0.0026(14) 0.0054(14) -0.0008(13)
N2 0.0401(18) 0.0554(18) 0.0563(17) -0.0080(14) 0.0035(14) 0.0059(15)
N3 0.0378(17) 0.0568(18) 0.0577(17) -0.0084(14) 0.0040(14) 0.0026(14)
N4 0.0354(17) 0.0575(18) 0.0516(17) -0.0011(14) -0.0011(13) 0.0039(14)
N5 0.0397(17) 0.0625(19) 0.0577(18) -0.0063(15) 0.0048(15) 0.0025(15)
C1 0.050(2) 0.041(2) 0.049(2) 0.0068(17) 0.0032(18) -0.0019(16)
C2 0.063(3) 0.059(2) 0.071(3) -0.005(2) -0.017(2) 0.020(2)
C3 0.084(3) 0.076(3) 0.074(3) -0.014(3) -0.011(3) 0.035(2)
C4 0.063(3) 0.067(3) 0.077(3) -0.016(2) -0.006(2) 0.026(2)
C5 0.042(2) 0.044(2) 0.058(2) 0.0012(17) 0.0023(18) -0.0016(17)
C6 0.046(2) 0.0412(19) 0.052(2) 0.0007(17) 0.0053(17) -0.0032(17)
C7 0.052(2) 0.0403(19) 0.056(2) -0.0025(17) 0.0114(18) 0.0037(17)
C8 0.043(2) 0.039(2) 0.057(2) -0.0035(16) 0.0130(18) -0.0073(16)
C9 0.041(2) 0.044(2) 0.060(2) -0.0072(16) 0.0103(18) -0.0101(17)
C10 0.071(3) 0.077(3) 0.078(3) -0.026(2) 0.004(2) 0.004(2)
C11 0.085(4) 0.098(4) 0.097(3) -0.046(3) 0.010(3) 0.010(3)
C12 0.056(3) 0.080(3) 0.121(4) -0.028(2) 0.009(3) -0.009(3)
C13 0.049(2) 0.065(3) 0.107(3) -0.005(2) 0.001(2) -0.006(2)
C14 0.044(2) 0.048(2) 0.087(3) -0.0069(18) 0.002(2) 0.002(2)
C15 0.042(2) 0.050(2) 0.0436(19) 0.0046(17) 0.0033(16) -0.0001(17)
C16 0.045(2) 0.057(2) 0.048(2) 0.0066(18) -0.0010(17) 0.0009(18)
C17 0.038(2) 0.055(2) 0.049(2) 0.0046(17) 0.0073(17) -0.0090(17)
C18 0.044(2) 0.058(2) 0.050(2) 0.0012(18) 0.0064(17) -0.0136(18)
C19 0.044(2) 0.071(3) 0.068(3) 0.004(2) 0.001(2) -0.015(2)
C20 0.045(3) 0.086(3) 0.080(3) 0.008(2) -0.006(2) -0.030(3)
C21 0.048(3) 0.101(4) 0.085(3) -0.015(2) 0.019(2) -0.034(3)
C22 0.058(3) 0.096(3) 0.073(3) -0.013(2) 0.011(2) -0.007(2)
C23 0.043(2) 0.087(3) 0.070(3) -0.012(2) 0.006(2) -0.004(2)
O1 0.0573(17) 0.0555(17) 0.0564(16) -0.0011(14) 0.0067(13) 0.0061(13)

loop_
_atom_type_symbol
_atom_type_description
_atom_type_scat_dispersion_real
_atom_type_scat_dispersion_imag
_atom_type_scat_source
C C 0.0033 0.0016 'International Tables Vol C Tables 4.2.6.8 and 6.1.1.4'
H H 0.0000 0.0000 'International Tables Vol C Tables 4.2.6.8 and 6.1.1.4'
N N 0.0061 0.0033 'International Tables Vol C Tables 4.2.6.8 and 6.1.1.4'
O O 0.0106 0.0060 'International Tables Vol C Tables 4.2.6.8 and 6.1.1.4'

loop_
_geom_angle_atom_site_label_1
_geom_angle_atom_site_label_2
_geom_angle_atom_site_label_3
_geom_angle
C5 N1 C1 118.5(3)
N3 N2 C6 113.1(3)
N3 N2 H17 123.5
C6 N2 H17 123.5
C8 N3 N2 104.9(3)
C15 N4 N5 112.7(3)
C15 N4 H5 123.6
N5 N4 H5 123.6
C17 N5 N4 104.2(3)
N1 C1 C2 122.2(3)
N1 C1 C15 116.4(3)
C2 C1 C15 121.3(3)
C3 C2 C1 118.4(4)
C3 C2 H2 120.8
C1 C2 H2 120.8
C4 C3 C2 120.2(4)
C4 C3 H3 119.9
C2 C3 H3 119.9
C3 C4 C5 118.1(4)
C3 C4 H4 120.9
C5 C4 H4 120.9
N1 C5 C4 122.6(3)
N1 C5 C6 115.9(3)
C4 C5 C6 121.5(3)
N2 C6 C7 105.7(3)
N2 C6 C5 120.7(3)
C7 C6 C5 133.5(3)
C6 C7 C8 106.0(3)
C6 C7 H7 127.0
C8 C7 H7 127.0
N3 C8 C7 110.3(3)
N3 C8 C9 121.1(3)
C7 C8 C9 128.6(3)
C14 C9 C10 118.1(3)
C14 C9 C8 121.1(3)
C10 C9 C8 120.8(3)
C11 C10 C9 120.3(4)
C11 C10 H10 119.8
C9 C10 H10 119.8
C12 C11 C10 120.4(4)
C12 C11 H11 119.8
C10 C11 H11 119.8
C13 C12 C11 119.6(4)
C13 C12 H12 120.2
C11 C12 H12 120.2
C12 C13 C14 120.4(4)
C12 C13 H13 119.8
C14 C13 H13 119.8
C13 C14 C9 121.1(4)
C13 C14 H14 119.5
C9 C14 H14 119.5
N4 C15 C16 106.1(3)
N4 C15 C1 120.6(3)
C16 C15 C1 133.2(3)
C15 C16 C17 106.4(3)
C15 C16 H16 126.8
C17 C16 H16 126.8
N5 C17 C16 110.5(3)
N5 C17 C18 120.3(3)
C16 C17 C18 129.2(3)
C23 C18 C19 117.0(3)
C23 C18 C17 122.5(3)
C19 C18 C17 120.4(3)
C20 C19 C18 121.2(4)
C20 C19 H19 119.4
C18 C19 H19 119.4
C21 C20 C19 120.3(4)
C21 C20 H20 119.8
C19 C20 H20 119.8
C20 C21 C22 119.7(4)
C20 C21 H21 120.2
C22 C21 H21 120.2
C21 C22 C23 120.2(4)
C21 C22 H22A 119.9
C23 C22 H22A 119.9
C22 C23 C18 121.5(4)
C22 C23 H23A 119.2
C18 C23 H23A 119.2
H22 O1 H23 118(2)

loop_
_geom_bond_atom_site_label_1
_geom_bond_atom_site_label_2
_geom_bond_distance
N1 C5 1.327(4)
N1 C1 1.327(4)
N2 N3 1.339(3)
N2 C6 1.344(4)
N2 H17 0.8600
N3 C8 1.333(4)
N4 C15 1.348(4)
N4 N5 1.348(3)
N4 H5 0.8600
N5 C17 1.340(4)
C1 C2 1.383(4)
C1 C15 1.453(4)
C2 C3 1.365(5)
C2 H2 0.9300
C3 C4 1.360(5)
C3 H3 0.9300
C4 C5 1.385(4)
C4 H4 0.9300
C5 C6 1.448(4)
C6 C7 1.370(4)
C7 C8 1.397(4)
C7 H7 0.9300
C8 C9 1.454(4)
C9 C14 1.378(4)
C9 C10 1.380(5)
C10 C11 1.378(5)
C10 H10 0.9300
C11 C12 1.364(6)
C11 H11 0.9300
C12 C13 1.360(5)
C12 H12 0.9300
C13 C14 1.365(5)
C13 H13 0.9300
C14 H14 0.9300
C15 C16 1.354(4)
C16 C17 1.393(4)
C16 H16 0.9300
C17 C18 1.457(4)
C18 C23 1.383(5)
C18 C19 1.387(4)
C19 C20 1.376(5)
C19 H19 0.9300
C20 C21 1.362(5)
C20 H20 0.9300
C21 C22 1.366(5)
C21 H21 0.9300
C22 C23 1.372(5)
C22 H22A 0.9300
C23 H23A 0.9300
O1 H22 0.84(3)
O1 H23 0.84(4)

loop_
_geom_hbond_atom_site_label_D
_geom_hbond_atom_site_label_H
_geom_hbond_atom_site_label_A
_geom_hbond_site_symmetry_A
_geom_hbond_distance_DH
_geom_hbond_distance_HA
_geom_hbond_distance_DA
_geom_hbond_angle_DHA
_geom_hbond_publ_flag
O1 H22 N5 3_557 0.84(3) 2.13(3) 2.878(4) 148(4) yes
O1 H23 N3 3_657 0.84(4) 2.20(2) 2.956(4) 150(4) yes
N2 H17 O1 . 0.86 2.07 2.918(4) 167 yes
N4 H5 O1 . 0.86 2.16 3.007(4) 170 yes

loop_
_geom_torsion_atom_site_label_1
_geom_torsion_atom_site_label_2
_geom_torsion_atom_site_label_3
_geom_torsion_atom_site_label_4
_geom_torsion
C6 N2 N3 C8 -0.7(4)
C15 N4 N5 C17 -0.5(3)
C5 N1 C1 C2 -0.7(5)
C5 N1 C1 C15 179.4(3)
N1 C1 C2 C3 0.7(6)
C15 C1 C2 C3 -179.4(3)
C1 C2 C3 C4 -0.1(6)
C2 C3 C4 C5 -0.5(6)
C1 N1 C5 C4 0.1(5)
C1 N1 C5 C6 -178.2(3)
C3 C4 C5 N1 0.6(6)
C3 C4 C5 C6 178.7(3)
N3 N2 C6 C7 0.4(4)
N3 N2 C6 C5 178.1(3)
N1 C5 C6 N2 4.9(4)
C4 C5 C6 N2 -173.4(3)
N1 C5 C6 C7 -178.1(3)
C4 C5 C6 C7 3.6(6)
N2 C6 C7 C8 0.0(3)
C5 C6 C7 C8 -177.2(3)
N2 N3 C8 C7 0.7(4)
N2 N3 C8 C9 179.6(3)
C6 C7 C8 N3 -0.5(4)
C6 C7 C8 C9 -179.2(3)
N3 C8 C9 C14 5.3(5)
C7 C8 C9 C14 -176.1(3)
N3 C8 C9 C10 -174.8(3)
C7 C8 C9 C10 3.9(5)
C14 C9 C10 C11 -1.2(6)
C8 C9 C10 C11 178.9(4)
C9 C10 C11 C12 0.3(7)
C10 C11 C12 C13 -0.8(7)
C11 C12 C13 C14 2.1(7)
C12 C13 C14 C9 -3.0(6)
C10 C9 C14 C13 2.5(5)
C8 C9 C14 C13 -177.6(3)
N5 N4 C15 C16 0.1(4)
N5 N4 C15 C1 -179.1(3)
N1 C1 C15 N4 -3.8(4)
C2 C1 C15 N4 176.4(3)
N1 C1 C15 C16 177.3(3)
C2 C1 C15 C16 -2.6(6)
N4 C15 C16 C17 0.3(4)
C1 C15 C16 C17 179.3(3)
N4 N5 C17 C16 0.7(3)
N4 N5 C17 C18 -179.5(3)
C15 C16 C17 N5 -0.6(4)
C15 C16 C17 C18 179.5(3)
N5 C17 C18 C23 -4.3(5)
C16 C17 C18 C23 175.6(3)
N5 C17 C18 C19 173.4(3)
C16 C17 C18 C19 -6.7(5)
C23 C18 C19 C20 -0.8(5)
C17 C18 C19 C20 -178.6(3)
C18 C19 C20 C21 0.4(6)
C19 C20 C21 C22 -0.8(6)
C20 C21 C22 C23 1.6(6)
C21 C22 C23 C18 -2.1(6)
C19 C18 C23 C22 1.6(5)
C17 C18 C23 C22 179.4(3)

loop_
_cod_related_entry_id
_cod_related_entry_database
_cod_related_entry_code
1 ChemSpider 21117946
